data_4032120
loop_
_publ_author_name
'Filatov, Alexander S.'
'Knyazev, Nickolay A.'
'Molchanov, Alexander P.'
'Panikorovsky, Taras L.'
'Kostikov, Rafael R.'
'Larina, Anna G.'
'Boitsov, Vitali M.'
'Stepakov, Alexander V.'

_publ_section_title
;
 Synthesis of Functionalized 3-Spiro[cyclopropa[a]pyrrolizine]- and
 3-Spiro[3-azabicyclo[3.1.0]hexane]oxindoles from Cyclopropenes and
 Azomethine Ylides via [3 + 2]-Cycloaddition.
;
_journal_issue 2
_journal_name_full 'The Journal of organic chemistry'
_journal_page_first 959
_journal_page_last 975
_journal_paper_doi 10.1021/acs.joc.6b02505
_journal_volume 82
_journal_year 2017
_chemical_formula_moiety 'C38 H33 N2 O'
_chemical_formula_sum 'C38 H33 N2 O'
_chemical_formula_weight 533.66
_space_group_crystal_system monoclinic
_space_group_IT_number 14
_space_group_name_Hall '-P 2ybc'
_space_group_name_H-M_alt 'P 1 21/c 1'
_symmetry_space_group_name_Hall '-P 2ybc'
_symmetry_space_group_name_H-M 'P 1 21/c 1'
_atom_sites_solution_hydrogens mixed
_atom_sites_solution_primary iterative
_audit_creation_date 2016-07-31
_audit_creation_method
;
Olex2 1.2
(compiled 2015.01.26 svn.r3150 for OlexSys, GUI svn.r4998)
;
_cell_angle_alpha 90
_cell_angle_beta 113.80(5)
_cell_angle_gamma 90
_cell_formula_units_Z 4
_cell_length_a 8.1100(3)
_cell_length_b 21.2864(10)
_cell_length_c 17.7101(3)
_cell_measurement_reflns_used 6989
_cell_measurement_temperature 100(2)
_cell_measurement_theta_max 32.4044
_cell_measurement_theta_min 2.6873
_cell_volume 2797.3(11)
_computing_cell_refinement
;
CrysAlisPro, Agilent Technologies,
Version 1.171.36.20 (release 27-06-2012 CrysAlis171 .NET)
(compiled Jul 11 2012,15:38:31)
;
_computing_data_collection
;
CrysAlisPro, Agilent Technologies,
Version 1.171.36.20 (release 27-06-2012 CrysAlis171 .NET)
(compiled Jul 11 2012,15:38:31)
;
_computing_data_reduction
;
CrysAlisPro, Agilent Technologies,
Version 1.171.36.20 (release 27-06-2012 CrysAlis171 .NET)
(compiled Jul 11 2012,15:38:31)
;
_computing_molecular_graphics 'Olex2 (Dolomanov et al., 2009)'
_computing_publication_material 'Olex2 (Dolomanov et al., 2009)'
_computing_structure_refinement 'ShelXL (Sheldrick, 2008)'
_computing_structure_solution
;
Superflip (Palatinus & Chapuis, 2007;Palatinus & van der Lee, 2008;
Palatinus et al., 2012)
;
_diffrn_ambient_temperature 100(2)
_diffrn_detector_area_resol_mean 16.2096
_diffrn_measured_fraction_theta_full 0.984
_diffrn_measured_fraction_theta_max 0.980
_diffrn_measurement_details
;
#__ type_ start__ end____ width___ exp.time_
  1 omega  -98.00  -67.00   1.0000  100.0000
omega____ theta____ kappa____ phi______ frames
    -      -25.4031 -178.0000  -90.0000 31

#__ type_ start__ end____ width___ exp.time_
  2 omega   32.00   68.00   1.0000  100.0000
omega____ theta____ kappa____ phi______ frames
    -       26.4968  -99.0000   60.0000 36

#__ type_ start__ end____ width___ exp.time_
  3 omega  -25.00   67.00   1.0000  100.0000
omega____ theta____ kappa____ phi______ frames
    -       26.4968  -99.0000  -60.0000 92

#__ type_ start__ end____ width___ exp.time_
  4 omega   -4.00   22.00   1.0000  100.0000
omega____ theta____ kappa____ phi______ frames
    -       26.4968 -123.0000 -169.0000 26

#__ type_ start__ end____ width___ exp.time_
  5 omega   33.00   80.00   1.0000  100.0000
omega____ theta____ kappa____ phi______ frames
    -       26.4968 -123.0000 -169.0000 47

#__ type_ start__ end____ width___ exp.time_
  6 omega   13.00   95.00   1.0000  100.0000
omega____ theta____ kappa____ phi______ frames
    -       26.4968   57.0000   90.0000 82

#__ type_ start__ end____ width___ exp.time_
  7 omega   -9.00   17.00   1.0000  100.0000
omega____ theta____ kappa____ phi______ frames
    -       26.4968  -99.0000   60.0000 26

#__ type_ start__ end____ width___ exp.time_
  8 omega   16.00   48.00   1.0000  100.0000
omega____ theta____ kappa____ phi______ frames
    -       26.4968   38.0000    0.0000 32
;
_diffrn_measurement_device_type 'Xcalibur, Eos'
_diffrn_measurement_method '\w scans'
_diffrn_orient_matrix_UB_11 -0.0375974000
_diffrn_orient_matrix_UB_12 -0.0210205000
_diffrn_orient_matrix_UB_13 -0.0036251000
_diffrn_orient_matrix_UB_21 0.0193251000
_diffrn_orient_matrix_UB_22 -0.0256313000
_diffrn_orient_matrix_UB_23 -0.0080732000
_diffrn_orient_matrix_UB_31 0.0909645000
_diffrn_orient_matrix_UB_32 -0.0032043000
_diffrn_orient_matrix_UB_33 0.0871979000
_diffrn_radiation_monochromator graphite
_diffrn_radiation_type MoK\a
_diffrn_radiation_wavelength 0.71073
_diffrn_reflns_av_R_equivalents 0.0296
_diffrn_reflns_av_unetI/netI 0.0280
_diffrn_reflns_Laue_measured_fraction_full 0.984
_diffrn_reflns_Laue_measured_fraction_max 0.980
_diffrn_reflns_limit_h_max 10
_diffrn_reflns_limit_h_min -10
_diffrn_reflns_limit_k_max 27
_diffrn_reflns_limit_k_min -27
_diffrn_reflns_limit_l_max 22
_diffrn_reflns_limit_l_min -23
_diffrn_reflns_number 20184
_diffrn_reflns_point_group_measured_fraction_full 0.984
_diffrn_reflns_point_group_measured_fraction_max 0.980
_diffrn_reflns_theta_full 25.242
_diffrn_reflns_theta_max 27.500
_diffrn_reflns_theta_min 2.692
_diffrn_source 'Enhance (Mo) X-ray Source'
_exptl_absorpt_coefficient_mu 0.076
_exptl_absorpt_correction_T_max 1.00000
_exptl_absorpt_correction_T_min 0.95841
_exptl_absorpt_correction_type multi-scan
_exptl_absorpt_process_details
;
CrysAlisPro, Agilent Technologies,
Version 1.171.36.20 (release 27-06-2012 CrysAlis171 .NET)
(compiled Jul 11 2012,15:38:31)
Empirical absorption correction using spherical harmonics,
 implemented in SCALE3 ABSPACK scaling algorithm.
;
_exptl_crystal_colour 'translucent colorless'
_exptl_crystal_density_diffrn 1.267
_exptl_crystal_description prism
_exptl_crystal_F_000 1132
_exptl_crystal_size_max 0.23
_exptl_crystal_size_mid 0.21
_exptl_crystal_size_min 0.18
_refine_diff_density_max 0.319
_refine_diff_density_min -0.763
_refine_diff_density_rms 0.046
_refine_ls_extinction_method none
_refine_ls_goodness_of_fit_ref 1.032
_refine_ls_hydrogen_treatment constr
_refine_ls_matrix_type full
_refine_ls_number_parameters 371
_refine_ls_number_reflns 6286
_refine_ls_number_restraints 0
_refine_ls_restrained_S_all 1.032
_refine_ls_R_factor_all 0.0505
_refine_ls_R_factor_gt 0.0426
_refine_ls_shift/su_max 0.000
_refine_ls_shift/su_mean 0.000
_refine_ls_structure_factor_coef Fsqd
_refine_ls_weighting_details 'w=1/[\s^2^(Fo^2^)+(0.0406P)^2^+1.6826P] where P=(Fo^2^+2Fc^2^)/3'
_refine_ls_weighting_scheme calc
_refine_ls_wR_factor_gt 0.1004
_refine_ls_wR_factor_ref 0.1056
_reflns_Friedel_coverage 0.000
_reflns_number_gt 5445
_reflns_number_total 6286
_reflns_threshold_expression 'I > 2\s(I)'
_cod_data_source_file jo6b02505_si_003.cif
_cod_data_source_block step-53
_cod_depositor_comments 'Adding full bibliography for 4032118--4032121.cif.'
_cod_original_cell_volume 2797(12)
_cod_database_code 4032120
_chemical_oxdiff_formula 'C38 H33 N2 O'
_shelx_space_group_comment
;
The symmetry employed for this shelxl refinement is uniquely defined
by the following loop, which should always be used as a source of
symmetry information in preference to the above space-group names.
They are only intended as comments.
;
_reflns_odcompleteness_completeness 97.01
_reflns_odcompleteness_iscentric 1
_reflns_odcompleteness_theta 30.01
_olex2_refinement_description
;
1. Fixed Uiso
 At 1.2 times of:
  All C(H) groups, All C(H,H) groups, All N(H) groups
 At 1.5 times of:
  All C(H,H,H) groups
2.a Riding coordinates:
 N2(H2)
2.b Ternary CH refined with riding coordinates:
 C1(H1)
2.c Secondary CH2 refined with riding coordinates:
 C6(H6A,H6B), C4(H4A,H4B)
2.d Aromatic/amide H refined with riding coordinates:
 C12(H12), C16(H16), C4'(H4'), C4A6(H4A6), C4A2(H4A2), C1A2(H1A2), C7'(H7'),
 C6'(H6'), C4A5(H4A5), C15(H15), C4A3(H4A3), C4A4(H4A4), C1A6(H1A6), C5'(H5'),
 C1A3(H1A3), C66(H66), C14(H14), C13(H13), C1A4(H1A4), C62(H62), C65(H65),
 C1A5(H1A5), C64(H64), C63(H63)
2.e Idealised Me refined as rotating group:
 C2(H2A,H2B,H2C)
;
_shelx_shelxl_version_number 2014/7
_olex2_submission_special_instructions 'No special instructions were received'

loop_
_space_group_symop_operation_xyz
'x, y, z'
'-x, y+1/2, -z+1/2'
'-x, -y, -z'
'x, -y-1/2, z-1/2'

loop_
_atom_site_label
_atom_site_type_symbol
_atom_site_fract_x
_atom_site_fract_y
_atom_site_fract_z
_atom_site_U_iso_or_equiv
_atom_site_adp_type
_atom_site_occupancy
_atom_site_site_symmetry_order
_atom_site_calc_flag
_atom_site_refinement_flags_posn
O3 O -0.06116(12) 0.34364(4) 0.12111(6) 0.0172(2) Uani 1 1 d .
N1' N 0.10589(14) 0.41266(5) 0.07969(7) 0.0139(2) Uani 1 1 d .
N2 N -0.21762(13) 0.31411(5) -0.06536(7) 0.0132(2) Uani 1 1 d .
H2 H -0.2192 0.3093 -0.1167 0.016 Uiso 1 1 d R
C12 C 0.15078(18) 0.17872(6) -0.15648(8) 0.0183(3) Uani 1 1 d .
H12 H 0.0716 0.2038 -0.1984 0.022 Uiso 1 1 calc R
C16 C 0.25772(17) 0.13834(6) -0.01850(8) 0.0170(3) Uani 1 1 d .
H16 H 0.2514 0.1363 0.0327 0.020 Uiso 1 1 calc R
C6 C 0.15328(17) 0.45779(6) 0.14682(8) 0.0166(3) Uani 1 1 d .
H6A H 0.0989 0.4446 0.1840 0.020 Uiso 1 1 calc R
H6B H 0.1022 0.4983 0.1242 0.020 Uiso 1 1 calc R
C4A C -0.09256(16) 0.21444(6) -0.01257(8) 0.0124(2) Uani 1 1 d .
C4A1 C -0.10263(15) 0.15629(6) 0.03265(8) 0.0138(2) Uani 1 1 d .
C1A C 0.05874(16) 0.26225(6) 0.00852(8) 0.0120(2) Uani 1 1 d .
C11 C 0.13909(16) 0.17727(6) -0.07996(8) 0.0144(2) Uani 1 1 d .
C2' C -0.00082(15) 0.36059(6) 0.07168(8) 0.0129(2) Uani 1 1 d .
C1A1 C 0.24302(16) 0.25840(6) 0.07692(8) 0.0131(2) Uani 1 1 d .
C3' C -0.02976(15) 0.32771(6) -0.01108(8) 0.0122(2) Uani 1 1 d .
C3A' C 0.06145(16) 0.37297(6) -0.04772(8) 0.0135(2) Uani 1 1 d .
C4 C -0.26613(16) 0.25262(6) -0.04351(8) 0.0139(2) Uani 1 1 d .
H4A H -0.3579 0.2327 -0.0913 0.017 Uiso 1 1 calc R
H4B H -0.3114 0.2567 -0.0007 0.017 Uiso 1 1 calc R
C7A' C 0.14363(16) 0.42043(6) 0.00915(8) 0.0141(2) Uani 1 1 d .
C1 C 0.00699(16) 0.22104(6) -0.06882(8) 0.0131(2) Uani 1 1 d .
H1 H -0.0636 0.2442 -0.1195 0.016 Uiso 1 1 calc R
C4' C 0.07720(17) 0.37220(6) -0.12254(8) 0.0168(3) Uani 1 1 d .
H4' H 0.0212 0.3410 -0.1611 0.020 Uiso 1 1 calc R
C4A6 C -0.12628(17) 0.16128(6) 0.10649(8) 0.0170(3) Uani 1 1 d .
H4A6 H -0.1204 0.2006 0.1304 0.020 Uiso 1 1 calc R
C61 C 0.35442(17) 0.46565(6) 0.19597(8) 0.0168(3) Uani 1 1 d .
C4A2 C -0.11549(17) 0.09700(6) -0.00269(9) 0.0169(3) Uani 1 1 d .
H4A2 H -0.1022 0.0927 -0.0522 0.020 Uiso 1 1 calc R
C1A2 C 0.39272(17) 0.27763(6) 0.06251(8) 0.0163(3) Uani 1 1 d .
H1A2 H 0.3772 0.2912 0.0102 0.020 Uiso 1 1 calc R
C7' C 0.24639(17) 0.46700(6) -0.00589(8) 0.0174(3) Uani 1 1 d .
H7' H 0.3024 0.4981 0.0329 0.021 Uiso 1 1 calc R
C2 C -0.34669(17) 0.36379(6) -0.07315(8) 0.0175(3) Uani 1 1 d .
H2A H -0.3097 0.4017 -0.0912 0.026 Uiso 1 1 calc GR
H2B H -0.3519 0.3708 -0.0206 0.026 Uiso 1 1 calc GR
H2C H -0.4636 0.3516 -0.1128 0.026 Uiso 1 1 calc GR
C6' C 0.26246(17) 0.46536(6) -0.08134(9) 0.0198(3) Uani 1 1 d .
H6' H 0.3307 0.4959 -0.0930 0.024 Uiso 1 1 calc R
C4A5 C -0.15833(17) 0.10846(7) 0.14443(9) 0.0202(3) Uani 1 1 d .
H4A5 H -0.1727 0.1125 0.1937 0.024 Uiso 1 1 calc R
C15 C 0.38531(17) 0.10262(6) -0.03340(9) 0.0202(3) Uani 1 1 d .
H15 H 0.4635 0.0768 0.0079 0.024 Uiso 1 1 calc R
C4A3 C -0.14797(17) 0.04415(6) 0.03544(9) 0.0214(3) Uani 1 1 d .
H4A3 H -0.1556 0.0048 0.0114 0.026 Uiso 1 1 calc R
C4A4 C -0.16903(17) 0.04964(7) 0.10893(9) 0.0219(3) Uani 1 1 d .
H4A4 H -0.1902 0.0142 0.1343 0.026 Uiso 1 1 calc R
C1A6 C 0.27032(18) 0.23819(6) 0.15583(8) 0.0188(3) Uani 1 1 d .
H1A6 H 0.1719 0.2264 0.1669 0.023 Uiso 1 1 calc R
C5' C 0.17849(17) 0.41900(7) -0.13940(9) 0.0196(3) Uani 1 1 d .
H5' H 0.1897 0.4191 -0.1896 0.024 Uiso 1 1 calc R
C1A3 C 0.56463(17) 0.27660(7) 0.12570(9) 0.0208(3) Uani 1 1 d .
H1A3 H 0.6627 0.2907 0.1159 0.025 Uiso 1 1 calc R
C66 C 0.47691(17) 0.41928(7) 0.19867(9) 0.0206(3) Uani 1 1 d .
H66 H 0.4361 0.3824 0.1687 0.025 Uiso 1 1 calc R
C14 C 0.39680(18) 0.10520(7) -0.10950(9) 0.0222(3) Uani 1 1 d .
H14 H 0.4830 0.0816 -0.1190 0.027 Uiso 1 1 calc R
C13 C 0.27895(19) 0.14321(7) -0.17098(9) 0.0224(3) Uani 1 1 d .
H13 H 0.2855 0.1450 -0.2222 0.027 Uiso 1 1 calc R
C1A4 C 0.58963(18) 0.25463(7) 0.20301(9) 0.0241(3) Uani 1 1 d .
H1A4 H 0.7050 0.2527 0.2447 0.029 Uiso 1 1 calc R
C62 C 0.4177(2) 0.52064(7) 0.24113(9) 0.0248(3) Uani 1 1 d .
H62 H 0.3372 0.5523 0.2394 0.030 Uiso 1 1 calc R
C65 C 0.66044(19) 0.42751(8) 0.24581(10) 0.0299(4) Uani 1 1 d .
H65 H 0.7417 0.3963 0.2469 0.036 Uiso 1 1 calc R
C1A5 C 0.44270(19) 0.23540(7) 0.21836(9) 0.0243(3) Uani 1 1 d .
H1A5 H 0.4594 0.2207 0.2704 0.029 Uiso 1 1 calc R
C64 C 0.7218(2) 0.48191(9) 0.29095(10) 0.0355(4) Uani 1 1 d .
H64 H 0.8442 0.4873 0.3227 0.043 Uiso 1 1 calc R
C63 C 0.6011(2) 0.52833(8) 0.28890(10) 0.0345(4) Uani 1 1 d .
H63 H 0.6425 0.5649 0.3195 0.041 Uiso 1 1 calc R

loop_
_atom_site_aniso_label
_atom_site_aniso_U_11
_atom_site_aniso_U_22
_atom_site_aniso_U_33
_atom_site_aniso_U_23
_atom_site_aniso_U_13
_atom_site_aniso_U_12
O3 0.0174(4) 0.0209(5) 0.0153(5) -0.0015(4) 0.0086(4) -0.0029(4)
N1' 0.0137(5) 0.0130(5) 0.0146(5) -0.0011(4) 0.0051(4) -0.0011(4)
N2 0.0122(5) 0.0128(5) 0.0126(5) -0.0012(4) 0.0030(4) 0.0009(4)
C12 0.0194(6) 0.0184(6) 0.0163(7) -0.0007(5) 0.0064(5) 0.0008(5)
C16 0.0171(6) 0.0173(6) 0.0153(6) -0.0019(5) 0.0050(5) 0.0004(5)
C6 0.0177(6) 0.0135(6) 0.0180(7) -0.0041(5) 0.0064(5) -0.0007(5)
C4A 0.0125(5) 0.0115(6) 0.0123(6) -0.0010(5) 0.0040(5) 0.0004(4)
C4A1 0.0099(5) 0.0137(6) 0.0158(6) 0.0011(5) 0.0033(5) 0.0003(4)
C1A 0.0128(5) 0.0119(6) 0.0111(6) 0.0002(4) 0.0047(5) 0.0003(4)
C11 0.0133(5) 0.0136(6) 0.0155(6) -0.0033(5) 0.0051(5) -0.0013(4)
C2' 0.0099(5) 0.0128(6) 0.0142(6) 0.0003(5) 0.0029(4) 0.0018(4)
C1A1 0.0128(5) 0.0114(6) 0.0131(6) -0.0023(5) 0.0033(5) 0.0008(4)
C3' 0.0121(5) 0.0125(6) 0.0115(6) 0.0001(4) 0.0042(5) 0.0005(4)
C3A' 0.0121(5) 0.0126(6) 0.0150(6) 0.0029(5) 0.0047(5) 0.0022(4)
C4 0.0126(5) 0.0132(6) 0.0144(6) -0.0009(5) 0.0038(5) 0.0002(4)
C7A' 0.0118(5) 0.0149(6) 0.0145(6) 0.0023(5) 0.0044(5) 0.0032(4)
C1 0.0134(5) 0.0143(6) 0.0104(6) 0.0000(5) 0.0034(5) 0.0016(4)
C4' 0.0176(6) 0.0165(6) 0.0156(6) 0.0014(5) 0.0060(5) 0.0024(5)
C4A6 0.0158(6) 0.0161(6) 0.0177(7) -0.0014(5) 0.0054(5) -0.0017(5)
C61 0.0192(6) 0.0182(6) 0.0126(6) 0.0001(5) 0.0061(5) -0.0052(5)
C4A2 0.0152(6) 0.0158(6) 0.0198(7) -0.0011(5) 0.0070(5) 0.0007(5)
C1A2 0.0156(6) 0.0186(6) 0.0154(6) -0.0016(5) 0.0070(5) 0.0017(5)
C7' 0.0146(6) 0.0151(6) 0.0199(7) 0.0019(5) 0.0042(5) -0.0009(5)
C2 0.0154(6) 0.0143(6) 0.0198(7) 0.0002(5) 0.0038(5) 0.0034(5)
C6' 0.0150(6) 0.0204(7) 0.0245(7) 0.0075(5) 0.0086(5) 0.0000(5)
C4A5 0.0171(6) 0.0253(7) 0.0170(7) 0.0038(5) 0.0059(5) -0.0019(5)
C15 0.0153(6) 0.0171(6) 0.0237(7) -0.0028(5) 0.0033(5) 0.0025(5)
C4A3 0.0176(6) 0.0126(6) 0.0330(8) 0.0000(6) 0.0090(6) 0.0015(5)
C4A4 0.0152(6) 0.0186(6) 0.0289(8) 0.0103(6) 0.0059(5) 0.0011(5)
C1A6 0.0181(6) 0.0215(7) 0.0151(6) 0.0014(5) 0.0050(5) -0.0031(5)
C5' 0.0188(6) 0.0246(7) 0.0176(7) 0.0067(5) 0.0096(5) 0.0046(5)
C1A3 0.0136(6) 0.0254(7) 0.0231(7) -0.0055(6) 0.0072(5) 0.0005(5)
C66 0.0175(6) 0.0231(7) 0.0190(7) 0.0028(5) 0.0050(5) -0.0029(5)
C14 0.0181(6) 0.0205(7) 0.0304(8) -0.0094(6) 0.0122(6) -0.0003(5)
C13 0.0257(7) 0.0243(7) 0.0221(7) -0.0061(6) 0.0148(6) -0.0018(6)
C1A4 0.0148(6) 0.0281(7) 0.0207(7) -0.0031(6) -0.0018(5) 0.0026(5)
C62 0.0349(8) 0.0220(7) 0.0176(7) -0.0032(6) 0.0109(6) -0.0099(6)
C65 0.0176(7) 0.0417(9) 0.0271(8) 0.0129(7) 0.0053(6) -0.0019(6)
C1A5 0.0262(7) 0.0270(7) 0.0137(7) 0.0034(5) 0.0018(6) -0.0009(6)
C64 0.0217(7) 0.0538(11) 0.0211(8) 0.0111(7) -0.0015(6) -0.0184(7)
C63 0.0436(9) 0.0367(9) 0.0172(7) -0.0037(6) 0.0059(7) -0.0263(8)

loop_
_atom_type_symbol
_atom_type_description
_atom_type_scat_dispersion_real
_atom_type_scat_dispersion_imag
_atom_type_scat_source
C C 0.0030 0.0020 'International Tables Vol C Tables 4.2.6.8 and 6.1.1.4'
H H 0.0000 0.0000 'International Tables Vol C Tables 4.2.6.8 and 6.1.1.4'
N N 0.0060 0.0030 'International Tables Vol C Tables 4.2.6.8 and 6.1.1.4'
O O 0.0110 0.0060 'International Tables Vol C Tables 4.2.6.8 and 6.1.1.4'

loop_
_geom_angle_atom_site_label_1
_geom_angle_atom_site_label_2
_geom_angle_atom_site_label_3
_geom_angle
C2' N1' C6 124.28(14)
C2' N1' C7A' 110.79(16)
C7A' N1' C6 124.48(14)
C3' N2 H2 105.6
C4 N2 H2 105.5
C4 N2 C3' 108.82(14)
C2 N2 H2 105.5
C2 N2 C3' 115.9(2)
C2 N2 C4 114.54(19)
C11 C12 H12 119.5
C13 C12 H12 119.5
C13 C12 C11 121.06(19)
C11 C16 H16 119.8
C15 C16 H16 119.8
C15 C16 C11 120.47(19)
N1' C6 H6A 108.7
N1' C6 H6B 108.7
N1' C6 C61 114.22(18)
H6A C6 H6B 107.6
C61 C6 H6A 108.7
C61 C6 H6B 108.7
C4A1 C4A C1A 129.50(17)
C4A1 C4A C4 113.11(18)
C4A1 C4A C1 125.86(11)
C1A C4A C4 105.6(2)
C1A C4A C1 60.65(17)
C1 C4A C4 111.9(2)
C4A6 C4A1 C4A 119.69(12)
C4A2 C4A1 C4A 121.32(14)
C4A2 C4A1 C4A6 118.32(12)
C4A C1A C3' 107.1(2)
C4A C1A C1 59.70(15)
C1A1 C1A C4A 127.21(18)
C1A1 C1A C3' 116.95(13)
C1A1 C1A C1 120.94(18)
C1 C1A C3' 112.38(17)
C12 C11 C16 118.29(19)
C12 C11 C1 116.63(17)
C16 C11 C1 124.96(17)
O3 C2' N1' 125.63(16)
O3 C2' C3' 126.38(14)
N1' C2' C3' 107.99(15)
C1A2 C1A1 C1A 119.5(2)
C1A6 C1A1 C1A 122.1(2)
C1A6 C1A1 C1A2 118.4(2)
N2 C3' C1A 103.62(16)
N2 C3' C2' 115.4(2)
N2 C3' C3A' 113.8(2)
C1A C3' C2' 108.38(15)
C3A' C3' C1A 114.13(19)
C3A' C3' C2' 101.77(14)
C7A' C3A' C3' 109.05(16)
C4' C3A' C3' 130.91(14)
C4' C3A' C7A' 120.01(16)
N2 C4 C4A 105.33(19)
N2 C4 H4A 110.7
N2 C4 H4B 110.7
C4A C4 H4A 110.7
C4A C4 H4B 110.7
H4A C4 H4B 108.8
C3A' C7A' N1' 110.12(16)
C7' C7A' N1' 127.96(15)
C7' C7A' C3A' 121.91(16)
C4A C1 C1A 59.65(15)
C4A C1 H1 112.2
C1A C1 H1 112.2
C11 C1 C4A 128.93(16)
C11 C1 C1A 121.5(2)
C11 C1 H1 112.2
C3A' C4' H4' 120.5
C3A' C4' C5' 119.08(16)
C5' C4' H4' 120.5
C4A1 C4A6 H4A6 119.5
C4A5 C4A6 C4A1 120.93(14)
C4A5 C4A6 H4A6 119.5
C66 C61 C6 122.0(2)
C66 C61 C62 119.0(2)
C62 C61 C6 118.93(15)
C4A1 C4A2 H4A2 119.7
C4A3 C4A2 C4A1 120.59(15)
C4A3 C4A2 H4A2 119.7
C1A1 C1A2 H1A2 119.7
C1A3 C1A2 C1A1 120.7(2)
C1A3 C1A2 H1A2 119.7
C7A' C7' H7' 121.3
C7A' C7' C6' 117.48(16)
C6' C7' H7' 121.3
N2 C2 H2A 109.5
N2 C2 H2B 109.5
N2 C2 H2C 109.5
H2A C2 H2B 109.5
H2A C2 H2C 109.5
H2B C2 H2C 109.5
C7' C6' H6' 119.3
C5' C6' C7' 121.30(17)
C5' C6' H6' 119.3
C4A6 C4A5 H4A5 120.0
C4A6 C4A5 C4A4 120.10(15)
C4A4 C4A5 H4A5 120.0
C16 C15 H15 119.7
C14 C15 C16 120.54(19)
C14 C15 H15 119.7
C4A2 C4A3 H4A3 119.8
C4A4 C4A3 C4A2 120.50(14)
C4A4 C4A3 H4A3 119.8
C4A5 C4A4 H4A4 120.2
C4A3 C4A4 C4A5 119.55(13)
C4A3 C4A4 H4A4 120.2
C1A1 C1A6 H1A6 119.5
C1A5 C1A6 C1A1 120.9(2)
C1A5 C1A6 H1A6 119.5
C4' C5' H5' 119.9
C6' C5' C4' 120.20(16)
C6' C5' H5' 119.9
C1A2 C1A3 H1A3 120.0
C1A4 C1A3 C1A2 120.0(2)
C1A4 C1A3 H1A3 120.0
C61 C66 H66 119.7
C61 C66 C65 120.5(2)
C65 C66 H66 119.7
C15 C14 H14 120.3
C13 C14 C15 119.4(2)
C13 C14 H14 120.3
C12 C13 H13 119.9
C14 C13 C12 120.21(19)
C14 C13 H13 119.9
C1A3 C1A4 H1A4 120.0
C1A3 C1A4 C1A5 120.0(2)
C1A5 C1A4 H1A4 120.0
C61 C62 H62 119.9
C63 C62 C61 120.20(17)
C63 C62 H62 119.9
C66 C65 H65 120.0
C64 C65 C66 120.05(18)
C64 C65 H65 120.0
C1A6 C1A5 H1A5 120.0
C1A4 C1A5 C1A6 119.9(2)
C1A4 C1A5 H1A5 120.0
C65 C64 H64 120.0
C65 C64 C63 119.9(2)
C63 C64 H64 120.0
C62 C63 H63 119.9
C64 C63 C62 120.3(2)
C64 C63 H63 119.9

loop_
_geom_bond_atom_site_label_1
_geom_bond_atom_site_label_2
_geom_bond_distance
O3 C2' 1.217(3)
N1' C6 1.454(2)
N1' C2' 1.378(2)
N1' C7A' 1.411(3)
N2 H2 0.9102
N2 C3' 1.465(6)
N2 C4 1.4631(17)
N2 C2 1.455(3)
C12 H12 0.9300
C12 C11 1.396(3)
C12 C13 1.390(4)
C16 H16 0.9300
C16 C11 1.397(3)
C16 C15 1.392(4)
C6 H6A 0.9700
C6 H6B 0.9700
C6 C61 1.517(6)
C4A C4A1 1.4942(18)
C4A C1A 1.520(4)
C4A C4 1.523(5)
C4A C1 1.521(4)
C4A1 C4A6 1.400(3)
C4A1 C4A2 1.3939(18)
C1A C1A1 1.499(6)
C1A C3' 1.542(2)
C1A C1 1.536(3)
C11 C1 1.492(4)
C2' C3' 1.554(3)
C1A1 C1A2 1.399(5)
C1A1 C1A6 1.392(3)
C3' C3A' 1.511(3)
C3A' C7A' 1.392(3)
C3A' C4' 1.381(3)
C4 H4A 0.9700
C4 H4B 0.9700
C7A' C7' 1.388(3)
C1 H1 0.9800
C4' H4' 0.9300
C4' C5' 1.398(3)
C4A6 H4A6 0.9300
C4A6 C4A5 1.387(2)
C61 C66 1.387(3)
C61 C62 1.394(2)
C4A2 H4A2 0.9300
C4A2 C4A3 1.391(2)
C1A2 H1A2 0.9300
C1A2 C1A3 1.392(5)
C7' H7' 0.9300
C7' C6' 1.394(3)
C2 H2A 0.9600
C2 H2B 0.9600
C2 H2C 0.9600
C6' H6' 0.9300
C6' C5' 1.389(3)
C4A5 H4A5 0.9300
C4A5 C4A4 1.388(2)
C15 H15 0.9300
C15 C14 1.389(3)
C4A3 H4A3 0.9300
C4A3 C4A4 1.384(3)
C4A4 H4A4 0.9300
C1A6 H1A6 0.9300
C1A6 C1A5 1.391(5)
C5' H5' 0.9300
C1A3 H1A3 0.9300
C1A3 C1A4 1.382(3)
C66 H66 0.9300
C66 C65 1.393(6)
C14 H14 0.9300
C14 C13 1.383(4)
C13 H13 0.9300
C1A4 H1A4 0.9300
C1A4 C1A5 1.387(5)
C62 H62 0.9300
C62 C63 1.393(6)
C65 H65 0.9300
C65 C64 1.381(3)
C1A5 H1A5 0.9300
C64 H64 0.9300
C64 C63 1.381(4)
C63 H63 0.9300
